data_7007149
loop_
_publ_author_name
'Dias, H. V. Rasika'
'Singh, Shreeyukta'

_publ_section_title
;
 Monomeric lithium triazapentadienyl complexes.
;
_journal_issue 16
_journal_name_full 'Dalton transactions (Cambridge, England : 2003)'
_journal_page_first 1995
_journal_page_last 2000
_journal_paper_doi 10.1039/b518464a
_journal_year 2006
_chemical_formula_sum 'C26 H23 F14 N3'
_chemical_formula_weight 643.47
_chemical_name_common (N((C3F7)C(Mes)N)2)H-Mono
_chemical_name_systematic
;
?
;
_space_group_IT_number 14
_symmetry_cell_setting monoclinic
_symmetry_space_group_name_Hall '-P 2yn'
_symmetry_space_group_name_H-M 'P 1 21/n 1'
_atom_sites_solution_hydrogens geom
_atom_sites_solution_primary direct
_atom_sites_solution_secondary difmap
_audit_creation_method SHELXL-97
_cell_angle_alpha 90.00
_cell_angle_beta 90.5350(10)
_cell_angle_gamma 90.00
_cell_formula_units_Z 8
_cell_length_a 8.6348(7)
_cell_length_b 31.192(3)
_cell_length_c 20.2678(17)
_cell_measurement_reflns_used 4039
_cell_measurement_temperature 100(2)
_cell_measurement_theta_max 22.44
_cell_measurement_theta_min 2.45
_cell_volume 5458.6(8)
_computing_cell_refinement 'Bruker SMART'
_computing_data_collection 'Bruker SMART'
_computing_data_reduction 'Bruker SAINT'
_computing_molecular_graphics 'Bruker SHELXTL'
_computing_publication_material 'Bruker SHELXTL'
_computing_structure_refinement 'SHELXL-97 (Sheldrick, 1997)'
_computing_structure_solution 'SHELXS-97 (Sheldrick, 1990)'
_diffrn_ambient_temperature 100(2)
_diffrn_measured_fraction_theta_full 0.999
_diffrn_measured_fraction_theta_max 0.999
_diffrn_measurement_device_type 'CCD area detector'
_diffrn_measurement_method 'phi and omega scans'
_diffrn_radiation_monochromator graphite
_diffrn_radiation_source 'fine-focus sealed tube'
_diffrn_radiation_type MoK\a
_diffrn_radiation_wavelength 0.71073
_diffrn_reflns_av_R_equivalents 0.0737
_diffrn_reflns_av_sigmaI/netI 0.0665
_diffrn_reflns_limit_h_max 10
_diffrn_reflns_limit_h_min -10
_diffrn_reflns_limit_k_max 37
_diffrn_reflns_limit_k_min -37
_diffrn_reflns_limit_l_max 24
_diffrn_reflns_limit_l_min -24
_diffrn_reflns_number 39299
_diffrn_reflns_theta_full 25.00
_diffrn_reflns_theta_max 25.00
_diffrn_reflns_theta_min 1.65
_exptl_absorpt_coefficient_mu 0.160
_exptl_absorpt_correction_T_max 0.9795
_exptl_absorpt_correction_T_min 0.9314
_exptl_absorpt_correction_type none
_exptl_absorpt_process_details SADABS
_exptl_crystal_colour colorless
_exptl_crystal_density_diffrn 1.566
_exptl_crystal_density_meas 0
_exptl_crystal_density_method 'not measured'
_exptl_crystal_description rods
_exptl_crystal_F_000 2608
_exptl_crystal_size_max 0.45
_exptl_crystal_size_mid 0.16
_exptl_crystal_size_min 0.13
_refine_diff_density_max 0.295
_refine_diff_density_min -0.297
_refine_diff_density_rms 0.066
_refine_ls_extinction_method none
_refine_ls_goodness_of_fit_ref 1.131
_refine_ls_hydrogen_treatment mixed
_refine_ls_matrix_type full
_refine_ls_number_parameters 795
_refine_ls_number_reflns 9614
_refine_ls_number_restraints 0
_refine_ls_restrained_S_all 1.131
_refine_ls_R_factor_all 0.1055
_refine_ls_R_factor_gt 0.0711
_refine_ls_shift/su_max 0.000
_refine_ls_shift/su_mean 0.000
_refine_ls_structure_factor_coef Fsqd
_refine_ls_weighting_details 'calc w=1/[\s^2^(Fo^2^)+(0.0227P)^2^+12.7251P] where P=(Fo^2^+2Fc^2^)/3'
_refine_ls_weighting_scheme calc
_refine_ls_wR_factor_gt 0.1348
_refine_ls_wR_factor_ref 0.1467
_reflns_number_gt 6762
_reflns_number_total 9614
_reflns_threshold_expression >2sigma(I)
_cod_data_source_file b518464a.txt
_cod_data_source_block dias34s
_cod_depositor_comments
;
The following automatic conversions were performed:
'_symmetry_cell_setting' value 'Monoclinic' changed to 'monoclinic'
according to '/home/saulius/struct/CIF-dictionaries/cif_core.dic'
dictionary named 'cif_core.dic' version 2.4.1 from 2010-06-29.

Automatic conversion script
Id: cif_fix_enum 1527 2010-12-29 10:47:43Z saulius 
;
_cod_original_sg_symbol_H-M P2(1)/n
_cod_database_code 7007149

loop_
_symmetry_equiv_pos_as_xyz
'x, y, z'
'-x+1/2, y+1/2, -z+1/2'
'-x, -y, -z'
'x-1/2, -y-1/2, z-1/2'

loop_
_atom_site_label
_atom_site_type_symbol
_atom_site_fract_x
_atom_site_fract_y
_atom_site_fract_z
_atom_site_U_iso_or_equiv
_atom_site_adp_type
_atom_site_occupancy
_atom_site_symmetry_multiplicity
_atom_site_calc_flag
_atom_site_refinement_flags
_atom_site_disorder_assembly
_atom_site_disorder_group
N1 N 0.6963(4) 0.44381(12) 0.22798(19) 0.0241(9) Uani 1 1 d . . .
N2 N 0.6496(4) 0.37296(11) 0.21414(16) 0.0225(8) Uani 1 1 d . . .
N3 N 0.7052(4) 0.29939(11) 0.23225(16) 0.0230(8) Uani 1 1 d . . .
N4 N 0.6673(4) 0.19895(11) 0.25182(17) 0.0191(8) Uani 1 1 d . . .
N5 N 0.7051(4) 0.12749(10) 0.26973(16) 0.0201(8) Uani 1 1 d . . .
N6 N 0.7351(4) 0.05285(11) 0.24741(16) 0.0209(8) Uani 1 1 d . . .
C1 C 0.7331(5) 0.40531(13) 0.20114(19) 0.0206(9) Uani 1 1 d . . .
C2 C 0.6593(5) 0.33071(13) 0.19620(19) 0.0195(9) Uani 1 1 d . . .
C3 C 0.5758(5) 0.44450(12) 0.2761(2) 0.0206(9) Uani 1 1 d . . .
C4 C 0.6166(5) 0.43585(13) 0.3420(2) 0.0245(10) Uani 1 1 d . . .
C5 C 0.4973(5) 0.43162(13) 0.3873(2) 0.0255(10) Uani 1 1 d . . .
H5 H 0.5225 0.4255 0.4320 0.031 Uiso 1 1 calc R . .
C6 C 0.3426(5) 0.43607(13) 0.3692(2) 0.0267(10) Uani 1 1 d . . .
C7 C 0.3077(5) 0.44604(13) 0.3041(2) 0.0237(10) Uani 1 1 d . . .
H7 H 0.2025 0.4503 0.2916 0.028 Uiso 1 1 calc R . .
C8 C 0.4220(5) 0.45003(13) 0.2565(2) 0.0233(10) Uani 1 1 d . . .
C9 C 0.7843(5) 0.43022(14) 0.3615(2) 0.0280(10) Uani 1 1 d . . .
H9A H 0.7924 0.4262 0.4094 0.042 Uiso 1 1 calc R . .
H9B H 0.8430 0.4558 0.3487 0.042 Uiso 1 1 calc R . .
H9C H 0.8266 0.4050 0.3391 0.042 Uiso 1 1 calc R . .
C10 C 0.2151(6) 0.42934(15) 0.4180(2) 0.0371(12) Uani 1 1 d . . .
H10A H 0.1445 0.4540 0.4168 0.056 Uiso 1 1 calc R . .
H10B H 0.2597 0.4265 0.4624 0.056 Uiso 1 1 calc R . .
H10C H 0.1577 0.4032 0.4067 0.056 Uiso 1 1 calc R . .
C11 C 0.3795(5) 0.45783(14) 0.1850(2) 0.0287(10) Uani 1 1 d . . .
H11A H 0.4524 0.4783 0.1659 0.043 Uiso 1 1 calc R . .
H11B H 0.2743 0.4695 0.1821 0.043 Uiso 1 1 calc R . .
H11C H 0.3843 0.4307 0.1606 0.043 Uiso 1 1 calc R . .
C12 C 0.7631(5) 0.31038(13) 0.2969(2) 0.0213(9) Uani 1 1 d . . .
C13 C 0.9232(5) 0.30918(13) 0.3095(2) 0.0242(10) Uani 1 1 d . . .
C14 C 0.9741(5) 0.31731(14) 0.3734(2) 0.0284(11) Uani 1 1 d . . .
H14 H 1.0822 0.3167 0.3825 0.034 Uiso 1 1 calc R . .
C15 C 0.8732(5) 0.32628(14) 0.4246(2) 0.0277(10) Uani 1 1 d . . .
C16 C 0.7159(5) 0.32637(13) 0.4103(2) 0.0254(10) Uani 1 1 d . . .
H16 H 0.6450 0.3318 0.4449 0.030 Uiso 1 1 calc R . .
C17 C 0.6581(5) 0.31882(13) 0.3469(2) 0.0218(9) Uani 1 1 d . . .
C18 C 0.4859(4) 0.31961(14) 0.3339(2) 0.0230(10) Uani 1 1 d . . .
H18A H 0.4605 0.3436 0.3044 0.035 Uiso 1 1 calc R . .
H18B H 0.4312 0.3232 0.3757 0.035 Uiso 1 1 calc R . .
H18C H 0.4541 0.2926 0.3131 0.035 Uiso 1 1 calc R . .
C19 C 1.0387(5) 0.29997(14) 0.2557(2) 0.0307(11) Uani 1 1 d . . .
H19A H 1.0756 0.3271 0.2370 0.046 Uiso 1 1 calc R . .
H19B H 0.9888 0.2829 0.2209 0.046 Uiso 1 1 calc R . .
H19C H 1.1266 0.2840 0.2742 0.046 Uiso 1 1 calc R . .
C20 C 0.9331(6) 0.33515(16) 0.4939(2) 0.0381(12) Uani 1 1 d . . .
H20A H 1.0088 0.3132 0.5065 0.057 Uiso 1 1 calc R . .
H20B H 0.8465 0.3346 0.5248 0.057 Uiso 1 1 calc R . .
H20C H 0.9825 0.3634 0.4952 0.057 Uiso 1 1 calc R . .
C21 C 0.7425(4) 0.16226(13) 0.2407(2) 0.0193(9) Uani 1 1 d . . .
C22 C 0.7784(4) 0.08850(13) 0.2724(2) 0.0195(9) Uani 1 1 d . . .
C23 C 0.5441(5) 0.20127(12) 0.2998(2) 0.0187(9) Uani 1 1 d . . .
C24 C 0.3913(5) 0.19479(13) 0.2788(2) 0.0230(10) Uani 1 1 d . . .
C25 C 0.2748(5) 0.19912(13) 0.3241(2) 0.0272(10) Uani 1 1 d . . .
H25 H 0.1704 0.1953 0.3102 0.033 Uiso 1 1 calc R . .
C26 C 0.3057(5) 0.20899(13) 0.3898(2) 0.0262(10) Uani 1 1 d . . .
C27 C 0.4589(5) 0.21390(13) 0.4092(2) 0.0271(10) Uani 1 1 d . . .
H27 H 0.4815 0.2201 0.4542 0.032 Uiso 1 1 calc R . .
C28 C 0.5819(5) 0.21007(13) 0.3649(2) 0.0212(9) Uani 1 1 d . . .
C29 C 0.3571(5) 0.18169(15) 0.2075(2) 0.0304(11) Uani 1 1 d . . .
H29A H 0.3826 0.1513 0.2015 0.046 Uiso 1 1 calc R . .
H29B H 0.4196 0.1991 0.1776 0.046 Uiso 1 1 calc R . .
H29C H 0.2469 0.1862 0.1976 0.046 Uiso 1 1 calc R . .
C30 C 0.1768(5) 0.21458(16) 0.4385(2) 0.0376(12) Uani 1 1 d . . .
H30A H 0.0838 0.2250 0.4155 0.056 Uiso 1 1 calc R . .
H30B H 0.2083 0.2354 0.4723 0.056 Uiso 1 1 calc R . .
H30C H 0.1544 0.1870 0.4595 0.056 Uiso 1 1 calc R . .
C31 C 0.7472(5) 0.21386(14) 0.3873(2) 0.0266(10) Uani 1 1 d . . .
H31A H 0.7870 0.1854 0.3992 0.040 Uiso 1 1 calc R . .
H31B H 0.7534 0.2328 0.4258 0.040 Uiso 1 1 calc R . .
H31C H 0.8095 0.2258 0.3515 0.040 Uiso 1 1 calc R . .
C32 C 0.6069(4) 0.05228(12) 0.2028(2) 0.0183(9) Uani 1 1 d . . .
C33 C 0.6385(5) 0.04426(12) 0.1357(2) 0.0225(10) Uani 1 1 d . . .
C34 C 0.5131(5) 0.04193(13) 0.0918(2) 0.0255(10) Uani 1 1 d . . .
H34 H 0.5322 0.0369 0.0464 0.031 Uiso 1 1 calc R . .
C35 C 0.3621(5) 0.04677(13) 0.1125(2) 0.0255(10) Uani 1 1 d . . .
C36 C 0.3340(5) 0.05379(13) 0.1791(2) 0.0246(10) Uani 1 1 d . . .
H36 H 0.2303 0.0566 0.1937 0.030 Uiso 1 1 calc R . .
C37 C 0.4553(5) 0.05674(13) 0.2250(2) 0.0230(10) Uani 1 1 d . . .
C38 C 0.8022(5) 0.03910(13) 0.1128(2) 0.0249(10) Uani 1 1 d . . .
H38A H 0.8024 0.0242 0.0702 0.037 Uiso 1 1 calc R . .
H38B H 0.8612 0.0223 0.1453 0.037 Uiso 1 1 calc R . .
H38C H 0.8500 0.0674 0.1078 0.037 Uiso 1 1 calc R . .
C39 C 0.2277(5) 0.04438(15) 0.0638(2) 0.0343(12) Uani 1 1 d . . .
H39A H 0.1834 0.0730 0.0576 0.051 Uiso 1 1 calc R . .
H39B H 0.1483 0.0250 0.0809 0.051 Uiso 1 1 calc R . .
H39C H 0.2648 0.0335 0.0214 0.051 Uiso 1 1 calc R . .
C40 C 0.4222(5) 0.06432(15) 0.2971(2) 0.0284(11) Uani 1 1 d . . .
H40A H 0.4943 0.0474 0.3242 0.043 Uiso 1 1 calc R . .
H40B H 0.3157 0.0556 0.3066 0.043 Uiso 1 1 calc R . .
H40C H 0.4352 0.0948 0.3073 0.043 Uiso 1 1 calc R . .
C41 C 0.8065(5) 0.17106(13) 0.1176(2) 0.0242(10) Uani 1 1 d . . .
C42 C 0.9148(4) 0.08612(13) 0.3213(2) 0.0197(9) Uani 1 1 d . . .
C43 C 0.8693(5) 0.16640(12) 0.1885(2) 0.0201(9) Uani 1 1 d . . .
C44 C 0.9867(6) 0.42129(15) 0.0421(2) 0.0334(11) Uani 1 1 d . . .
C45 C 0.8786(5) 0.40425(13) 0.1592(2) 0.0238(10) Uani 1 1 d . . .
C46 C 0.9256(6) 0.17297(15) 0.0620(2) 0.0328(11) Uani 1 1 d . . .
C47 C 0.4004(5) 0.31349(13) 0.1396(2) 0.0266(10) Uani 1 1 d . . .
C48 C 0.8786(5) 0.43430(14) 0.0985(2) 0.0278(10) Uani 1 1 d . . .
C49 C 0.8676(5) 0.07203(13) 0.3913(2) 0.0225(10) Uani 1 1 d . . .
C50 C 0.9963(5) 0.07186(14) 0.4445(2) 0.0286(11) Uani 1 1 d . . .
C51 C 0.5764(5) 0.32014(13) 0.1317(2) 0.0247(10) Uani 1 1 d . . .
C52 C 0.3079(6) 0.30262(15) 0.0763(2) 0.0359(12) Uani 1 1 d . . .
F1 F 1.0033(3) 0.41417(8) 0.19716(12) 0.0347(6) Uani 1 1 d . . .
F2 F 0.9012(3) 0.36366(7) 0.13701(12) 0.0305(6) Uani 1 1 d . . .
F3 F 0.7325(3) 0.43580(8) 0.07343(12) 0.0324(6) Uani 1 1 d . . .
F4 F 0.9173(3) 0.47353(8) 0.11887(13) 0.0345(6) Uani 1 1 d . . .
F5 F 0.9928(4) 0.45309(9) -0.00170(14) 0.0525(8) Uani 1 1 d . . .
F6 F 1.1285(3) 0.41426(9) 0.06543(14) 0.0472(8) Uani 1 1 d . . .
F7 F 0.9374(3) 0.38670(9) 0.01105(13) 0.0453(7) Uani 1 1 d . . .
F8 F 0.5967(3) 0.35220(8) 0.08710(11) 0.0305(6) Uani 1 1 d . . .
F9 F 0.6358(3) 0.28438(8) 0.10476(12) 0.0390(7) Uani 1 1 d . . .
F10 F 0.3391(3) 0.34917(8) 0.16512(12) 0.0339(6) Uani 1 1 d . . .
F11 F 0.3775(3) 0.28123(8) 0.18222(12) 0.0402(7) Uani 1 1 d . . .
F12 F 0.3198(3) 0.33333(9) 0.03246(13) 0.0443(7) Uani 1 1 d . . .
F13 F 0.3550(4) 0.26619(9) 0.05072(14) 0.0537(9) Uani 1 1 d . . .
F14 F 0.1581(4) 0.29858(10) 0.09155(14) 0.0542(8) Uani 1 1 d . . .
F15 F 0.9581(3) 0.20140(8) 0.20249(12) 0.0305(6) Uani 1 1 d . . .
F16 F 0.9628(3) 0.13167(7) 0.18966(11) 0.0256(6) Uani 1 1 d . . .
F17 F 0.7227(3) 0.20763(8) 0.11380(12) 0.0358(7) Uani 1 1 d . . .
F18 F 0.7094(3) 0.13842(8) 0.10543(11) 0.0291(6) Uani 1 1 d . . .
F19 F 1.0243(4) 0.20437(11) 0.07122(15) 0.0625(10) Uani 1 1 d . . .
F20 F 0.8534(3) 0.17944(9) 0.00526(13) 0.0471(8) Uani 1 1 d . . .
F21 F 1.0022(3) 0.13659(9) 0.05777(14) 0.0508(8) Uani 1 1 d . . .
F22 F 0.9848(3) 0.12493(7) 0.32711(12) 0.0290(6) Uani 1 1 d . . .
F23 F 1.0218(3) 0.05828(8) 0.29890(11) 0.0274(6) Uani 1 1 d . . .
F24 F 0.7555(3) 0.09825(9) 0.41254(12) 0.0403(7) Uani 1 1 d . . .
F25 F 0.8116(3) 0.03198(8) 0.38831(13) 0.0398(7) Uani 1 1 d . . .
F26 F 1.0522(4) 0.11010(9) 0.45484(14) 0.0522(8) Uani 1 1 d . . .
F27 F 0.9385(3) 0.05805(10) 0.50081(13) 0.0475(8) Uani 1 1 d . . .
F28 F 1.1105(3) 0.04661(10) 0.42787(13) 0.0515(8) Uani 1 1 d . . .
H1 H 0.747(5) 0.4632(14) 0.222(2) 0.025(14) Uiso 1 1 d . . .
H4 H 0.682(5) 0.2202(14) 0.228(2) 0.025(13) Uiso 1 1 d . . .

loop_
_atom_site_aniso_label
_atom_site_aniso_U_11
_atom_site_aniso_U_22
_atom_site_aniso_U_33
_atom_site_aniso_U_23
_atom_site_aniso_U_13
_atom_site_aniso_U_12
N1 0.026(2) 0.017(2) 0.030(2) -0.0041(17) 0.0021(17) -0.0048(17)
N2 0.028(2) 0.0164(19) 0.023(2) 0.0007(15) -0.0006(16) -0.0018(16)
N3 0.024(2) 0.025(2) 0.0203(19) 0.0067(16) 0.0042(16) 0.0022(16)
N4 0.0221(19) 0.0174(19) 0.0177(19) 0.0027(16) 0.0024(15) -0.0005(15)
N5 0.0184(18) 0.0188(19) 0.0231(19) 0.0023(16) -0.0014(15) 0.0010(15)
N6 0.0205(19) 0.022(2) 0.0206(19) 0.0007(15) -0.0008(15) 0.0021(15)
C1 0.023(2) 0.025(2) 0.014(2) 0.0015(18) -0.0082(18) 0.0070(19)
C2 0.025(2) 0.018(2) 0.016(2) -0.0032(18) 0.0051(18) 0.0032(18)
C3 0.025(2) 0.014(2) 0.023(2) -0.0033(18) 0.0014(19) -0.0027(17)
C4 0.026(2) 0.018(2) 0.030(3) -0.0056(19) -0.002(2) 0.0019(18)
C5 0.033(3) 0.022(2) 0.021(2) -0.0040(19) -0.004(2) -0.001(2)
C6 0.028(3) 0.018(2) 0.034(3) -0.008(2) 0.005(2) -0.0010(19)
C7 0.021(2) 0.022(2) 0.028(3) -0.0027(19) -0.0026(19) 0.0002(18)
C8 0.029(2) 0.014(2) 0.027(2) -0.0022(18) -0.003(2) -0.0005(18)
C9 0.030(3) 0.023(2) 0.031(3) -0.003(2) -0.004(2) 0.0001(19)
C10 0.040(3) 0.037(3) 0.035(3) -0.003(2) 0.007(2) 0.000(2)
C11 0.033(3) 0.025(2) 0.028(3) 0.004(2) -0.007(2) -0.001(2)
C12 0.027(2) 0.016(2) 0.021(2) 0.0036(18) -0.0022(19) -0.0006(18)
C13 0.026(2) 0.019(2) 0.027(3) 0.0055(19) 0.001(2) 0.0007(18)
C14 0.018(2) 0.027(3) 0.040(3) 0.011(2) -0.007(2) -0.0026(19)
C15 0.031(3) 0.025(2) 0.027(3) 0.006(2) -0.005(2) -0.007(2)
C16 0.028(2) 0.023(2) 0.026(2) 0.0016(19) 0.003(2) -0.0020(19)
C17 0.027(2) 0.018(2) 0.020(2) 0.0014(18) -0.0028(19) -0.0009(18)
C18 0.022(2) 0.026(2) 0.021(2) -0.0018(19) 0.0003(18) 0.0007(19)
C19 0.027(2) 0.029(3) 0.037(3) 0.005(2) 0.004(2) 0.000(2)
C20 0.038(3) 0.041(3) 0.035(3) 0.005(2) -0.016(2) -0.009(2)
C21 0.016(2) 0.023(2) 0.019(2) -0.0008(18) -0.0051(17) 0.0015(18)
C22 0.016(2) 0.021(2) 0.021(2) 0.0044(18) 0.0029(17) 0.0010(17)
C23 0.021(2) 0.012(2) 0.023(2) 0.0008(17) 0.0013(18) 0.0009(17)
C24 0.024(2) 0.017(2) 0.028(2) -0.0003(19) -0.006(2) -0.0008(18)
C25 0.017(2) 0.020(2) 0.044(3) -0.001(2) -0.001(2) -0.0012(18)
C26 0.027(2) 0.020(2) 0.031(3) 0.008(2) 0.005(2) 0.0008(19)
C27 0.038(3) 0.026(2) 0.018(2) 0.0036(19) -0.001(2) 0.000(2)
C28 0.026(2) 0.017(2) 0.020(2) 0.0059(18) -0.0002(19) -0.0011(18)
C29 0.028(3) 0.033(3) 0.030(3) -0.005(2) -0.006(2) -0.001(2)
C30 0.034(3) 0.038(3) 0.041(3) 0.004(2) 0.013(2) -0.002(2)
C31 0.026(2) 0.029(3) 0.025(2) 0.001(2) -0.0041(19) -0.002(2)
C32 0.019(2) 0.013(2) 0.023(2) -0.0003(17) -0.0067(18) 0.0011(17)
C33 0.026(2) 0.013(2) 0.029(2) 0.0022(18) -0.002(2) -0.0011(18)
C34 0.036(3) 0.022(2) 0.018(2) 0.0010(18) -0.004(2) 0.002(2)
C35 0.029(3) 0.020(2) 0.027(3) 0.0069(19) -0.006(2) -0.0006(19)
C36 0.019(2) 0.028(2) 0.026(2) 0.006(2) 0.0012(19) 0.0003(19)
C37 0.025(2) 0.022(2) 0.022(2) 0.0042(18) -0.0024(19) -0.0020(18)
C38 0.029(2) 0.021(2) 0.025(2) -0.0028(19) 0.0002(19) 0.0011(19)
C39 0.031(3) 0.036(3) 0.036(3) -0.001(2) -0.011(2) 0.002(2)
C40 0.023(2) 0.037(3) 0.025(2) 0.000(2) -0.0022(19) 0.000(2)
C41 0.027(2) 0.020(2) 0.026(2) 0.0017(19) 0.0018(19) 0.0039(19)
C42 0.017(2) 0.021(2) 0.021(2) -0.0020(18) -0.0004(18) -0.0011(18)
C43 0.018(2) 0.016(2) 0.026(2) 0.0001(18) -0.0017(18) 0.0004(17)
C44 0.041(3) 0.028(3) 0.032(3) 0.005(2) 0.007(2) -0.001(2)
C45 0.025(2) 0.021(2) 0.026(2) -0.0014(19) -0.003(2) 0.0034(18)
C46 0.041(3) 0.033(3) 0.025(3) 0.005(2) 0.005(2) 0.002(2)
C47 0.044(3) 0.019(2) 0.017(2) 0.0024(19) -0.001(2) -0.003(2)
C48 0.029(3) 0.022(2) 0.032(3) 0.002(2) -0.003(2) -0.0004(19)
C49 0.022(2) 0.019(2) 0.027(2) 0.0025(19) 0.0009(19) 0.0008(18)
C50 0.031(3) 0.027(3) 0.027(3) -0.001(2) -0.004(2) -0.002(2)
C51 0.042(3) 0.016(2) 0.016(2) 0.0017(18) 0.003(2) 0.005(2)
C52 0.052(3) 0.027(3) 0.029(3) 0.001(2) -0.009(2) -0.002(2)
F1 0.0253(14) 0.0490(17) 0.0295(15) 0.0001(13) -0.0053(12) 0.0003(12)
F2 0.0356(15) 0.0238(14) 0.0323(15) 0.0027(11) 0.0082(12) 0.0085(11)
F3 0.0303(15) 0.0370(15) 0.0297(15) 0.0068(12) -0.0052(12) 0.0031(12)
F4 0.0381(16) 0.0217(14) 0.0439(17) -0.0027(12) 0.0049(13) -0.0001(12)
F5 0.072(2) 0.0439(18) 0.0416(18) 0.0193(15) 0.0235(16) 0.0096(16)
F6 0.0321(16) 0.0562(19) 0.0535(19) 0.0008(15) 0.0160(14) 0.0053(14)
F7 0.063(2) 0.0411(17) 0.0317(16) -0.0055(14) 0.0056(14) 0.0026(15)
F8 0.0404(15) 0.0317(15) 0.0193(13) 0.0070(11) -0.0002(11) 0.0015(12)
F9 0.0646(19) 0.0317(15) 0.0208(14) -0.0077(12) -0.0045(13) 0.0203(14)
F10 0.0331(15) 0.0358(15) 0.0329(15) -0.0134(12) 0.0023(12) -0.0026(12)
F11 0.0547(18) 0.0374(16) 0.0283(15) 0.0111(13) -0.0108(13) -0.0194(14)
F12 0.063(2) 0.0408(17) 0.0290(15) 0.0081(13) -0.0158(14) -0.0040(14)
F13 0.088(2) 0.0349(17) 0.0376(17) -0.0165(14) -0.0259(16) 0.0061(16)
F14 0.051(2) 0.070(2) 0.0421(18) -0.0045(16) -0.0125(15) -0.0197(17)
F15 0.0262(14) 0.0291(14) 0.0364(15) -0.0051(12) 0.0042(11) -0.0096(11)
F16 0.0227(13) 0.0276(14) 0.0265(13) 0.0066(11) 0.0024(10) 0.0074(11)
F17 0.0530(17) 0.0287(15) 0.0257(14) 0.0047(12) -0.0007(12) 0.0175(13)
F18 0.0309(14) 0.0328(15) 0.0237(14) -0.0018(11) -0.0049(11) -0.0048(12)
F19 0.069(2) 0.072(2) 0.048(2) -0.0038(17) 0.0242(17) -0.0392(19)
F20 0.060(2) 0.057(2) 0.0235(15) 0.0071(14) 0.0073(14) 0.0141(16)
F21 0.060(2) 0.0535(19) 0.0398(17) 0.0141(15) 0.0249(15) 0.0272(16)
F22 0.0279(14) 0.0258(14) 0.0331(15) 0.0054(11) -0.0062(11) -0.0107(11)
F23 0.0216(13) 0.0335(15) 0.0271(14) -0.0013(11) -0.0038(11) 0.0100(11)
F24 0.0313(15) 0.0593(19) 0.0306(16) 0.0077(14) 0.0085(12) 0.0146(14)
F25 0.0497(17) 0.0364(16) 0.0331(16) 0.0143(13) -0.0156(13) -0.0230(13)
F26 0.076(2) 0.0451(18) 0.0352(17) -0.0046(14) -0.0230(15) -0.0193(16)
F27 0.0446(18) 0.075(2) 0.0232(15) 0.0137(15) -0.0056(13) -0.0059(15)
F28 0.0453(18) 0.075(2) 0.0344(17) -0.0120(15) -0.0152(14) 0.0309(16)

loop_
_atom_type_symbol
_atom_type_description
_atom_type_scat_dispersion_real
_atom_type_scat_dispersion_imag
_atom_type_scat_source
C C 0.0033 0.0016 'International Tables Vol C Tables 4.2.6.8 and 6.1.1.4'
H H 0.0000 0.0000 'International Tables Vol C Tables 4.2.6.8 and 6.1.1.4'
N N 0.0061 0.0033 'International Tables Vol C Tables 4.2.6.8 and 6.1.1.4'
F F 0.0171 0.0103 'International Tables Vol C Tables 4.2.6.8 and 6.1.1.4'

loop_
_geom_angle_atom_site_label_1
_geom_angle_atom_site_label_2
_geom_angle_atom_site_label_3
_geom_angle
_geom_angle_site_symmetry_1
_geom_angle_site_symmetry_3
_geom_angle_publ_flag
C1 N1 C3 117.4(4) . . ?
C1 N1 H1 120(4) . . ?
C3 N1 H1 122(3) . . ?
C1 N2 C2 132.3(4) . . ?
C2 N3 C12 116.2(3) . . ?
C21 N4 C23 121.1(4) . . ?
C21 N4 H4 120(3) . . ?
C23 N4 H4 118(3) . . ?
C21 N5 C22 130.7(4) . . ?
C22 N6 C32 119.1(3) . . ?
N2 C1 N1 119.0(4) . . ?
N2 C1 C45 124.8(4) . . ?
N1 C1 C45 116.1(4) . . ?
N3 C2 N2 127.0(4) . . ?
N3 C2 C51 117.8(4) . . ?
N2 C2 C51 114.0(3) . . ?
C8 C3 C4 121.7(4) . . ?
C8 C3 N1 120.3(4) . . ?
C4 C3 N1 117.8(4) . . ?
C5 C4 C3 117.7(4) . . ?
C5 C4 C9 122.1(4) . . ?
C3 C4 C9 120.2(4) . . ?
C6 C5 C4 122.1(4) . . ?
C6 C5 H5 118.9 . . ?
C4 C5 H5 118.9 . . ?
C7 C6 C5 118.3(4) . . ?
C7 C6 C10 120.3(4) . . ?
C5 C6 C10 121.4(4) . . ?
C6 C7 C8 122.0(4) . . ?
C6 C7 H7 119.0 . . ?
C8 C7 H7 119.0 . . ?
C7 C8 C3 118.1(4) . . ?
C7 C8 C11 120.8(4) . . ?
C3 C8 C11 121.0(4) . . ?
C4 C9 H9A 109.5 . . ?
C4 C9 H9B 109.5 . . ?
H9A C9 H9B 109.5 . . ?
C4 C9 H9C 109.5 . . ?
H9A C9 H9C 109.5 . . ?
H9B C9 H9C 109.5 . . ?
C6 C10 H10A 109.5 . . ?
C6 C10 H10B 109.5 . . ?
H10A C10 H10B 109.5 . . ?
C6 C10 H10C 109.5 . . ?
H10A C10 H10C 109.5 . . ?
H10B C10 H10C 109.5 . . ?
C8 C11 H11A 109.5 . . ?
C8 C11 H11B 109.5 . . ?
H11A C11 H11B 109.5 . . ?
C8 C11 H11C 109.5 . . ?
H11A C11 H11C 109.5 . . ?
H11B C11 H11C 109.5 . . ?
C17 C12 C13 121.3(4) . . ?
C17 C12 N3 119.0(4) . . ?
C13 C12 N3 119.5(4) . . ?
C14 C13 C12 117.9(4) . . ?
C14 C13 C19 120.2(4) . . ?
C12 C13 C19 121.9(4) . . ?
C13 C14 C15 122.6(4) . . ?
C13 C14 H14 118.7 . . ?
C15 C14 H14 118.7 . . ?
C16 C15 C14 117.7(4) . . ?
C16 C15 C20 121.1(4) . . ?
C14 C15 C20 121.2(4) . . ?
C15 C16 C17 122.2(4) . . ?
C15 C16 H16 118.9 . . ?
C17 C16 H16 118.9 . . ?
C12 C17 C16 118.3(4) . . ?
C12 C17 C18 121.6(4) . . ?
C16 C17 C18 120.1(4) . . ?
C17 C18 H18A 109.5 . . ?
C17 C18 H18B 109.5 . . ?
H18A C18 H18B 109.5 . . ?
C17 C18 H18C 109.5 . . ?
H18A C18 H18C 109.5 . . ?
H18B C18 H18C 109.5 . . ?
C13 C19 H19A 109.5 . . ?
C13 C19 H19B 109.5 . . ?
H19A C19 H19B 109.5 . . ?
C13 C19 H19C 109.5 . . ?
H19A C19 H19C 109.5 . . ?
H19B C19 H19C 109.5 . . ?
C15 C20 H20A 109.5 . . ?
C15 C20 H20B 109.5 . . ?
H20A C20 H20B 109.5 . . ?
C15 C20 H20C 109.5 . . ?
H20A C20 H20C 109.5 . . ?
H20B C20 H20C 109.5 . . ?
N5 C21 N4 121.6(4) . . ?
N5 C21 C43 125.1(4) . . ?
N4 C21 C43 113.3(4) . . ?
N6 C22 N5 128.6(4) . . ?
N6 C22 C42 115.7(4) . . ?
N5 C22 C42 114.8(3) . . ?
C28 C23 C24 122.2(4) . . ?
C28 C23 N4 118.8(4) . . ?
C24 C23 N4 119.0(4) . . ?
C25 C24 C23 118.5(4) . . ?
C25 C24 C29 121.4(4) . . ?
C23 C24 C29 120.0(4) . . ?
C24 C25 C26 121.8(4) . . ?
C24 C25 H25 119.1 . . ?
C26 C25 H25 119.1 . . ?
C27 C26 C25 118.1(4) . . ?
C27 C26 C30 120.7(4) . . ?
C25 C26 C30 121.2(4) . . ?
C26 C27 C28 122.3(4) . . ?
C26 C27 H27 118.8 . . ?
C28 C27 H27 118.8 . . ?
C23 C28 C27 117.0(4) . . ?
C23 C28 C31 121.3(4) . . ?
C27 C28 C31 121.6(4) . . ?
C24 C29 H29A 109.5 . . ?
C24 C29 H29B 109.5 . . ?
H29A C29 H29B 109.5 . . ?
C24 C29 H29C 109.5 . . ?
H29A C29 H29C 109.5 . . ?
H29B C29 H29C 109.5 . . ?
C26 C30 H30A 109.5 . . ?
C26 C30 H30B 109.5 . . ?
H30A C30 H30B 109.5 . . ?
C26 C30 H30C 109.5 . . ?
H30A C30 H30C 109.5 . . ?
H30B C30 H30C 109.5 . . ?
C28 C31 H31A 109.5 . . ?
C28 C31 H31B 109.5 . . ?
H31A C31 H31B 109.5 . . ?
C28 C31 H31C 109.5 . . ?
H31A C31 H31C 109.5 . . ?
H31B C31 H31C 109.5 . . ?
C37 C32 C33 121.3(4) . . ?
C37 C32 N6 121.4(4) . . ?
C33 C32 N6 117.2(4) . . ?
C34 C33 C32 117.8(4) . . ?
C34 C33 C38 121.5(4) . . ?
C32 C33 C38 120.6(4) . . ?
C35 C34 C33 121.9(4) . . ?
C35 C34 H34 119.0 . . ?
C33 C34 H34 119.0 . . ?
C34 C35 C36 119.0(4) . . ?
C34 C35 C39 121.0(4) . . ?
C36 C35 C39 120.0(4) . . ?
C35 C36 C37 121.4(4) . . ?
C35 C36 H36 119.3 . . ?
C37 C36 H36 119.3 . . ?
C32 C37 C36 118.6(4) . . ?
C32 C37 C40 121.0(4) . . ?
C36 C37 C40 120.5(4) . . ?
C33 C38 H38A 109.5 . . ?
C33 C38 H38B 109.5 . . ?
H38A C38 H38B 109.5 . . ?
C33 C38 H38C 109.5 . . ?
H38A C38 H38C 109.5 . . ?
H38B C38 H38C 109.5 . . ?
C35 C39 H39A 109.5 . . ?
C35 C39 H39B 109.5 . . ?
H39A C39 H39B 109.5 . . ?
C35 C39 H39C 109.5 . . ?
H39A C39 H39C 109.5 . . ?
H39B C39 H39C 109.5 . . ?
C37 C40 H40A 109.5 . . ?
C37 C40 H40B 109.5 . . ?
H40A C40 H40B 109.5 . . ?
C37 C40 H40C 109.5 . . ?
H40A C40 H40C 109.5 . . ?
H40B C40 H40C 109.5 . . ?
F18 C41 F17 107.3(3) . . ?
F18 C41 C46 108.5(3) . . ?
F17 C41 C46 106.7(3) . . ?
F18 C41 C43 108.3(3) . . ?
F17 C41 C43 108.4(3) . . ?
C46 C41 C43 117.2(4) . . ?
F23 C42 F22 107.3(3) . . ?
F23 C42 C22 109.7(3) . . ?
F22 C42 C22 110.6(3) . . ?
F23 C42 C49 108.3(3) . . ?
F22 C42 C49 107.1(3) . . ?
C22 C42 C49 113.6(3) . . ?
F16 C43 F15 107.7(3) . . ?
F16 C43 C21 110.5(3) . . ?
F15 C43 C21 109.1(3) . . ?
F16 C43 C41 107.3(3) . . ?
F15 C43 C41 108.2(3) . . ?
C21 C43 C41 113.8(3) . . ?
F7 C44 F6 109.1(4) . . ?
F7 C44 F5 107.8(4) . . ?
F6 C44 F5 108.5(4) . . ?
F7 C44 C48 112.1(4) . . ?
F6 C44 C48 110.1(4) . . ?
F5 C44 C48 109.1(4) . . ?
F1 C45 F2 106.6(3) . . ?
F1 C45 C1 109.5(3) . . ?
F2 C45 C1 109.1(3) . . ?
F1 C45 C48 107.9(3) . . ?
F2 C45 C48 107.4(3) . . ?
C1 C45 C48 115.9(3) . . ?
F19 C46 F21 109.1(4) . . ?
F19 C46 F20 108.2(4) . . ?
F21 C46 F20 108.0(4) . . ?
F19 C46 C41 111.4(4) . . ?
F21 C46 C41 110.8(4) . . ?
F20 C46 C41 109.4(4) . . ?
F10 C47 F11 108.3(3) . . ?
F10 C47 C52 107.5(4) . . ?
F11 C47 C52 107.0(3) . . ?
F10 C47 C51 108.8(3) . . ?
F11 C47 C51 108.6(3) . . ?
C52 C47 C51 116.5(4) . . ?
F4 C48 F3 108.3(3) . . ?
F4 C48 C44 108.7(4) . . ?
F3 C48 C44 107.5(4) . . ?
F4 C48 C45 108.1(4) . . ?
F3 C48 C45 108.2(3) . . ?
C44 C48 C45 115.9(4) . . ?
F25 C49 F24 108.7(3) . . ?
F25 C49 C50 106.6(3) . . ?
F24 C49 C50 107.2(3) . . ?
F25 C49 C42 108.8(3) . . ?
F24 C49 C42 108.6(3) . . ?
C50 C49 C42 116.7(3) . . ?
F26 C50 F28 108.3(4) . . ?
F26 C50 F27 107.5(4) . . ?
F28 C50 F27 108.5(4) . . ?
F26 C50 C49 111.9(4) . . ?
F28 C50 C49 111.3(4) . . ?
F27 C50 C49 109.3(4) . . ?
F9 C51 F8 106.7(3) . . ?
F9 C51 C2 110.5(3) . . ?
F8 C51 C2 110.4(3) . . ?
F9 C51 C47 108.1(3) . . ?
F8 C51 C47 107.5(3) . . ?
C2 C51 C47 113.3(3) . . ?
F12 C52 F13 109.7(4) . . ?
F12 C52 F14 107.9(4) . . ?
F13 C52 F14 108.2(4) . . ?
F12 C52 C47 111.1(4) . . ?
F13 C52 C47 111.0(4) . . ?
F14 C52 C47 108.9(4) . . ?

loop_
_geom_bond_atom_site_label_1
_geom_bond_atom_site_label_2
_geom_bond_distance
_geom_bond_site_symmetry_2
_geom_bond_publ_flag
N1 C1 1.357(5) . ?
N1 C3 1.433(5) . ?
N1 H1 0.76(4) . ?
N2 C1 1.269(5) . ?
N2 C2 1.370(5) . ?
N3 C2 1.281(5) . ?
N3 C12 1.439(5) . ?
N4 C21 1.336(5) . ?
N4 C23 1.450(5) . ?
N4 H4 0.83(4) . ?
N5 C21 1.277(5) . ?
N5 C22 1.372(5) . ?
N6 C22 1.276(5) . ?
N6 C32 1.423(5) . ?
C1 C45 1.524(6) . ?
C2 C51 1.521(6) . ?
C3 C8 1.393(6) . ?
C3 C4 1.404(6) . ?
C4 C5 1.393(6) . ?
C4 C9 1.508(6) . ?
C5 C6 1.388(6) . ?
C5 H5 0.9500 . ?
C6 C7 1.385(6) . ?
C6 C10 1.503(6) . ?
C7 C8 1.393(6) . ?
C7 H7 0.9500 . ?
C8 C11 1.511(6) . ?
C9 H9A 0.9800 . ?
C9 H9B 0.9800 . ?
C9 H9C 0.9800 . ?
C10 H10A 0.9800 . ?
C10 H10B 0.9800 . ?
C10 H10C 0.9800 . ?
C11 H11A 0.9800 . ?
C11 H11B 0.9800 . ?
C11 H11C 0.9800 . ?
C12 C17 1.391(6) . ?
C12 C13 1.404(6) . ?
C13 C14 1.386(6) . ?
C13 C19 1.513(6) . ?
C14 C15 1.389(6) . ?
C14 H14 0.9500 . ?
C15 C16 1.386(6) . ?
C15 C20 1.519(6) . ?
C16 C17 1.395(6) . ?
C16 H16 0.9500 . ?
C17 C18 1.508(6) . ?
C18 H18A 0.9800 . ?
C18 H18B 0.9800 . ?
C18 H18C 0.9800 . ?
C19 H19A 0.9800 . ?
C19 H19B 0.9800 . ?
C19 H19C 0.9800 . ?
C20 H20A 0.9800 . ?
C20 H20B 0.9800 . ?
C20 H20C 0.9800 . ?
C21 C43 1.535(6) . ?
C22 C42 1.534(5) . ?
C23 C28 1.383(6) . ?
C23 C24 1.397(6) . ?
C24 C25 1.375(6) . ?
C24 C29 1.528(6) . ?
C25 C26 1.389(6) . ?
C25 H25 0.9500 . ?
C26 C27 1.386(6) . ?
C26 C30 1.505(6) . ?
C27 C28 1.403(6) . ?
C27 H27 0.9500 . ?
C28 C31 1.499(6) . ?
C29 H29A 0.9800 . ?
C29 H29B 0.9800 . ?
C29 H29C 0.9800 . ?
C30 H30A 0.9800 . ?
C30 H30B 0.9800 . ?
C30 H30C 0.9800 . ?
C31 H31A 0.9800 . ?
C31 H31B 0.9800 . ?
C31 H31C 0.9800 . ?
C32 C37 1.395(6) . ?
C32 C33 1.411(6) . ?
C33 C34 1.398(6) . ?
C33 C38 1.501(6) . ?
C34 C35 1.381(6) . ?
C34 H34 0.9500 . ?
C35 C36 1.392(6) . ?
C35 C39 1.518(6) . ?
C36 C37 1.398(6) . ?
C36 H36 0.9500 . ?
C37 C40 1.510(6) . ?
C38 H38A 0.9800 . ?
C38 H38B 0.9800 . ?
C38 H38C 0.9800 . ?
C39 H39A 0.9800 . ?
C39 H39B 0.9800 . ?
C39 H39C 0.9800 . ?
C40 H40A 0.9800 . ?
C40 H40B 0.9800 . ?
C40 H40C 0.9800 . ?
C41 F18 1.340(5) . ?
C41 F17 1.353(5) . ?
C41 C46 1.534(6) . ?
C41 C43 1.538(6) . ?
C42 F23 1.349(4) . ?
C42 F22 1.358(4) . ?
C42 C49 1.544(6) . ?
C43 F16 1.351(4) . ?
C43 F15 1.362(4) . ?
C44 F7 1.318(5) . ?
C44 F6 1.327(5) . ?
C44 F5 1.333(5) . ?
C44 C48 1.536(6) . ?
C45 F1 1.353(5) . ?
C45 F2 1.358(5) . ?
C45 C48 1.548(6) . ?
C46 F19 1.310(5) . ?
C46 F21 1.317(5) . ?
C46 F20 1.319(5) . ?
C47 F10 1.339(5) . ?
C47 F11 1.342(5) . ?
C47 C52 1.542(6) . ?
C47 C51 1.543(6) . ?
C48 F4 1.333(5) . ?
C48 F3 1.357(5) . ?
C49 F25 1.341(5) . ?
C49 F24 1.341(5) . ?
C49 C50 1.541(6) . ?
C50 F26 1.303(5) . ?
C50 F28 1.308(5) . ?
C50 F27 1.322(5) . ?
C51 F9 1.345(5) . ?
C51 F8 1.360(5) . ?
C52 F12 1.312(5) . ?
C52 F13 1.316(5) . ?
C52 F14 1.339(6) . ?
